data_4306544
loop_
_publ_author_name
'Tijana Bugarcic'
'Abraha Habtemariam'
'Jana Stepankova'
'Pavla Heringova'
'Jana Kasparkova'
'Robert J. Deeth'
'Russell D. L. Johnstone'
'Alessandro Prescimone'
'Andrew Parkin'
'Simon Parsons'
'Viktor Brabec'
'Peter J. Sadler'

_publ_section_title
;
The Contrasting Chemistry and Cancer Cell Cytotoxicity of Bipyridine and
Bipyridinediol Ruthenium(II) Arene Complexes
;
_journal_name_full 'Inorganic Chemistry'
_journal_page_first 11470
_journal_page_last 11486
_journal_paper_doi 10.1021/ic801361m
_journal_volume 47
_journal_year 2008
_space_group_IT_number 14
_symmetry_cell_setting monoclinic
_symmetry_Int_Tables_number 14
_symmetry_space_group_name_Hall '-P 2yn'
_symmetry_space_group_name_H-M 'P 1 21/n 1'
_cell_angle_alpha 90.00
_cell_angle_beta 90.7780(10)
_cell_angle_gamma 90.00
_cell_length_a 12.7776(2)
_cell_length_b 13.4949(3)
_cell_length_c 14.4729(3)
_cell_volume 2495.37(9)
_cod_data_source_file ic801361m_si_001_5.cif
_cod_data_source_block ps6008
_cod_original_cell_volume 2495.37
_cod_original_sg_symbol_H-M 'P 21/n'
_cod_database_code 4306544

loop_
_symmetry_equiv_pos_site_id
_symmetry_equiv_pos_as_xyz
1 x,y,z
2 1/2-x,1/2+y,1/2-z
3 -x,-y,-z
4 1/2+x,1/2-y,1/2+z

loop_
_atom_site_label
_atom_site_type_symbol
_atom_site_fract_x
_atom_site_fract_y
_atom_site_fract_z
Ru1 Ru 0.094168(11) 0.167045(11) 0.189826(10)
C11 C 0.05001(15) 0.00699(15) 0.19466(14)
C21 C 0.05097(18) 0.04188(17) 0.10142(15)
H21 H 0.0924 0.0083 0.0573
C31 C -0.00795(19) 0.12464(18) 0.07384(16)
H31 H -0.0071 0.1462 0.0114
C41 C -0.06911(17) 0.17631(17) 0.13972(18)
H41 H -0.1092 0.2326 0.1217
C51 C -0.06943(15) 0.14335(17) 0.23079(17)
H51 H -0.1103 0.1777 0.2748
C61 C -0.00957(15) 0.05871(15) 0.25991(15)
C71 C -0.00919(18) 0.02925(18) 0.36006(16)
H71A H -0.0731 -0.0096 0.3728
H71B H -0.0108 0.0897 0.3988
C81 C 0.0871(2) -0.0322(2) 0.38640(19)
H81A H 0.1505 0.0099 0.3847
H81B H 0.0798 -0.0582 0.4500
C91 C 0.0977(2) -0.1162(2) 0.32032(19)
H91A H 0.0334 -0.1571 0.3219
H91B H 0.1572 -0.1584 0.3403
C101 C 0.11561(18) -0.08164(16) 0.22104(16)
H10A H 0.1905 -0.0647 0.2139
H10B H 0.0991 -0.1368 0.1782
N12 N 0.25305(12) 0.13730(12) 0.19684(11)
C22 C 0.30435(16) 0.09595(15) 0.12617(15)
H22 H 0.2669 0.0790 0.0713
C32 C 0.41099(17) 0.07757(17) 0.13201(16)
H32 H 0.4455 0.0456 0.0825
C42 C 0.46645(16) 0.10558(17) 0.20936(17)
H42 H 0.5396 0.0934 0.2132
O52 O 0.47237(12) 0.18423(13) 0.35321(14)
H52 H 0.4232(17) 0.192(2) 0.413(2)
C52 C 0.41559(15) 0.15224(15) 0.28292(17)
C62 C 0.30505(15) 0.16378(13) 0.27604(14)
C72 C 0.23744(15) 0.20995(15) 0.34563(14)
O82 O 0.35208(14) 0.19545(14) 0.47782(12)
C82 C 0.26477(18) 0.22770(17) 0.43961(16)
C92 C 0.1921(2) 0.2801(2) 0.49274(17)
H92 H 0.2085 0.2955 0.5553
C102 C 0.0981(2) 0.3093(2) 0.45544(18)
H102 H 0.0507 0.3472 0.4911
C112 C 0.07239(17) 0.28351(18) 0.36573(15)
H112 H 0.0058 0.3013 0.3409
N122 N 0.13999(12) 0.23360(12) 0.31301(11)
N13 N 0.13016(13) 0.29859(13) 0.11997(11)
C23 C 0.16462(16) 0.30447(16) 0.03397(14)
H23 H 0.1894 0.2498 -0.0009
N33 N 0.15968(14) 0.39758(13) 0.00322(12)
C43 C 0.1198(2) 0.45462(17) 0.07206(17)
H43 H 0.1069 0.5239 0.0699
C53 C 0.10195(19) 0.39320(17) 0.14415(16)
H53 H 0.0744 0.4124 0.2021
C63 C 0.1885(2) 0.4332(2) -0.08856(16)
H63A H 0.2180 0.3784 -0.1242
H63B H 0.2406 0.4861 -0.0823
H63C H 0.1261 0.4588 -0.1206
P1 P 0.22206(4) -0.41298(5) -0.33484(4)
F1 F 0.30909(15) -0.3827(2) -0.26287(14)
F2 F 0.13419(13) -0.44724(17) -0.40748(12)
F3 F 0.20705(16) -0.30228(14) -0.36979(15)
F4 F 0.23347(15) -0.52487(15) -0.30181(15)
F5 F 0.13238(11) -0.39598(12) -0.26044(10)
F6 F 0.31050(12) -0.42855(14) -0.41096(11)
H71C H -0.0788 0.0442 0.3859
H71D H 0.0430 0.0703 0.3937
C81' C 0.0157(15) -0.0794(9) 0.3777(14)
H81C H 0.0366 -0.0879 0.4434
H81D H -0.0483 -0.1192 0.3665
H91C H 0.0887 -0.1890 0.3175
H91D H 0.1641 -0.1041 0.3545
